data_7061575
loop_
_publ_author_name
'Chen, Zi-Peng'
'Li, Ding'
'Xu, Lei'
'Jiang, Yu-Fei'
'Lin, Kai'
'Zhao, Yue'
'Zhao, Jing'

_publ_section_title
;
 Cationic metal--organic frameworks constructed from a trigonal
 imidazole-containing ligand for the removal of Cr2O72&#x2212; in water
;
_journal_issue 27
_journal_name_full 'New Journal of Chemistry'
_journal_page_first 12994
_journal_page_last 13000
_journal_paper_doi 10.1039/D2NJ01567F
_journal_volume 46
_journal_year 2022
_chemical_formula_moiety
'C324 H276 N84 O12 Zn12, 11(F6 Si1), 0.667(H3 O3), 3[CH3CN], 20[H2O], 3[CH3CN], 20[H2O], 1[CH3CN], 24[H2O]'
_chemical_formula_sum 'C338 H427 F66 N91 O78 Si11 Zn12'
_chemical_formula_weight 9360.11
_space_group_crystal_system trigonal
_space_group_IT_number 148
_space_group_name_Hall '-R 3'
_space_group_name_H-M_alt 'R -3 :H'
_atom_sites_solution_hydrogens mixed
_atom_sites_solution_primary dual
_audit_block_doi 10.5517/ccdc.csd.cc279h46
_audit_creation_date 2022-05-15
_audit_creation_method
;
Olex2 1.5
(compiled 2022.04.07 svn.rca3783a0 for OlexSys, GUI svn.r6498)
;
_audit_update_record
;
2022-05-19 deposited with the CCDC.	2022-06-06 downloaded from the CCDC.
;
_cell_angle_alpha 90
_cell_angle_beta 90
_cell_angle_gamma 120
_cell_formula_units_Z 3
_cell_length_a 36.301(4)
_cell_length_b 36.301(4)
_cell_length_c 29.712(3)
_cell_measurement_reflns_used 9880
_cell_measurement_temperature 193
_cell_measurement_theta_max 23.98
_cell_measurement_theta_min 2.24
_cell_volume 33908(6)
_computing_cell_refinement 'SAINT V8.40B (Bruker, 2019)'
_computing_data_collection 'APEX3 V2019.11-0 (Bruker, 2019)'
_computing_data_reduction 'SAINT V8.40B (Bruker, 2019)'
_computing_molecular_graphics 'Olex2 1.5 (Dolomanov et al., 2009)'
_computing_publication_material 'Olex2 1.5 (Dolomanov et al., 2009)'
_computing_structure_refinement 'SHELXL 2019/2 (Sheldrick, 2015)'
_computing_structure_solution 'SHELXT 2014/5 (Sheldrick, 2014)'
_diffrn_ambient_temperature 193.00
_diffrn_detector CPAD
_diffrn_detector_area_resol_mean 7.41
_diffrn_detector_type 'Bruker PHOTON 100'
_diffrn_measured_fraction_theta_full 0.999
_diffrn_measured_fraction_theta_max 0.999
_diffrn_measurement_device 'four-circle diffractometer'
_diffrn_measurement_device_type 'Bruker D8 VENTURE TXS PHOTON 100'
_diffrn_measurement_method '\w and \f shutterless scans'
_diffrn_measurement_specimen_support 'nylon loop'
_diffrn_radiation_monochromator 'Helios Multi-layer Optic'
_diffrn_radiation_probe x-ray
_diffrn_radiation_type MoK\a
_diffrn_radiation_wavelength 0.71073
_diffrn_reflns_av_R_equivalents 0.0607
_diffrn_reflns_av_unetI/netI 0.0519
_diffrn_reflns_Laue_measured_fraction_full 0.999
_diffrn_reflns_Laue_measured_fraction_max 0.999
_diffrn_reflns_limit_h_max 38
_diffrn_reflns_limit_h_min -43
_diffrn_reflns_limit_k_max 43
_diffrn_reflns_limit_k_min -29
_diffrn_reflns_limit_l_max 35
_diffrn_reflns_limit_l_min -35
_diffrn_reflns_number 70371
_diffrn_reflns_point_group_measured_fraction_full 0.999
_diffrn_reflns_point_group_measured_fraction_max 0.999
_diffrn_reflns_theta_full 25.242
_diffrn_reflns_theta_max 25.343
_diffrn_reflns_theta_min 2.195
_diffrn_source TXS
_diffrn_source_type 'Rotaing Anode'
_exptl_absorpt_coefficient_mu 0.757
_exptl_absorpt_correction_T_max 0.7456
_exptl_absorpt_correction_T_min 0.6941
_exptl_absorpt_correction_type multi-scan
_exptl_absorpt_process_details SADABS
_exptl_crystal_colour colourless
_exptl_crystal_colour_primary colourless
_exptl_crystal_density_diffrn 1.375
_exptl_crystal_description block
_exptl_crystal_F_000 14472
_exptl_crystal_size_max 0.13
_exptl_crystal_size_mid 0.12
_exptl_crystal_size_min 0.1
_refine_diff_density_max 0.813
_refine_diff_density_min -1.073
_refine_diff_density_rms 0.064
_refine_ls_extinction_method none
_refine_ls_goodness_of_fit_ref 1.030
_refine_ls_hydrogen_treatment constr
_refine_ls_matrix_type full
_refine_ls_number_parameters 984
_refine_ls_number_reflns 13766
_refine_ls_number_restraints 7
_refine_ls_restrained_S_all 1.030
_refine_ls_R_factor_all 0.1012
_refine_ls_R_factor_gt 0.0607
_refine_ls_shift/su_max 0.002
_refine_ls_shift/su_mean 0.000
_refine_ls_structure_factor_coef Fsqd
_refine_ls_weighting_details 'w=1/[\s^2^(Fo^2^)+(0.0978P)^2^+72.2735P] where P=(Fo^2^+2Fc^2^)/3'
_refine_ls_weighting_scheme calc
_refine_ls_wR_factor_gt 0.1638
_refine_ls_wR_factor_ref 0.1891
_reflns_Friedel_coverage 0.000
_reflns_number_gt 8522
_reflns_number_total 13766
_reflns_threshold_expression 'I > 2\s(I)'
_cod_data_source_file d2nj01567f2.cif
_cod_data_source_block a_a_sq_sq
_cod_depositor_comments
;
The following automatic conversions were performed:

data item '_diffrn_radiation_probe' value 'X-ray' was changed to
'x-ray' in accordance with the
/home/data/users/saulius/crontab/automatic-downloads/rss-feeds/RSC/lib/dictionaries/cif_core.dic
dictionary named 'cif_core.dic' version 2.4.2 last updated on
2011-04-26.

Automatic conversion script
Id: cif_fix_values 7556 2019-12-06 15:28:31Z antanas 

 Adding full bibliography for 7061575--7061576.cif.
;
_cod_original_cell_volume 33909(8)
_cod_original_sg_symbol_H-M 'R -3'
_cod_database_code 7061575
_shelx_shelxl_version_number 2019/2
_shelx_space_group_comment
;
The symmetry employed for this shelxl refinement is uniquely defined
by the following loop, which should always be used as a source of
symmetry information in preference to the above space-group names.
They are only intended as comments.
;
_shelx_estimated_absorpt_t_max 0.928
_shelx_estimated_absorpt_t_min 0.908
_olex2_refinement_description
;
1. Fixed Uiso
 At 1.2 times of:
  All C(H) groups
 At 1.5 times of:
  All O(H) groups, All O(H,H) groups
2. Restrained distances
 C4-C7'
 1.39 with sigma of 0.01
3. Uiso/Uaniso restraints and constraints
Uanis(O3) \\sim Ueq: with sigma of 0.01 and sigma for terminal atoms of 0.02
4. Others
 Sof(C6')=Sof(H6')=Sof(C7')=Sof(H7')=Sof(C8')=Sof(H8')=Sof(C9')=Sof(H9')=
 Sof(C12')=Sof(H12')=Sof(C13')=Sof(H13')=Sof(C14')=Sof(H14')=Sof(C15')=
 Sof(H15')=Sof(C18')=Sof(H18')=Sof(C19')=Sof(H19')=Sof(C20')=Sof(H20')=
 Sof(C21')=Sof(H21')=1-FVAR(1)
 Sof(C6)=Sof(H6)=Sof(C7)=Sof(H7)=Sof(C8)=Sof(H8)=Sof(C9)=Sof(H9)=Sof(C12)=
 Sof(H12)=Sof(C13)=Sof(H13)=Sof(C14)=Sof(H14)=Sof(C15)=Sof(H15)=Sof(C18)=
 Sof(H18)=Sof(C19)=Sof(H19)=Sof(C20)=Sof(H20)=Sof(C21)=Sof(H21)=FVAR(1)
 Sof(C30')=Sof(H30')=Sof(C31')=Sof(H31')=Sof(C32')=Sof(H32')=Sof(C33')=
 Sof(H33')=Sof(C36)=Sof(H36)=Sof(C37)=Sof(H37)=Sof(C38')=Sof(H38')=Sof(C39')=
 Sof(H39')=Sof(C45')=Sof(H45')=Sof(C43')=Sof(H43')=Sof(C42')=Sof(H42')=
 Sof(C44')=Sof(H44')=1-FVAR(2)
 Sof(C30)=Sof(H30)=Sof(C31)=Sof(H31)=Sof(C32)=Sof(H32)=Sof(C33)=Sof(H33)=
 Sof(C36')=Sof(H36')=Sof(C37')=Sof(H37')=Sof(C38)=Sof(H38)=Sof(C39)=Sof(H39)=
 Sof(C42)=Sof(H42)=Sof(C43)=Sof(H43)=Sof(C44)=Sof(H44)=Sof(C45)=Sof(H45)=FVAR(2)
 Fixed Sof: H3A(0.33333)
5.a Everything fixed:
 O3
5.b Riding coordinates:
 O1(H1A,H1B), O2(H2A,H2B), O3(H3A)
5.c Aromatic/amide H refined with riding coordinates:
 C1(H1), C2(H2), C3(H3), C6(H6), C7(H7), C8(H8), C9(H9), C12(H12), C13(H13),
 C14(H14), C15(H15), C18(H18), C19(H19), C20(H20), C21(H21), C6'(H6'), C7'(H7'),
  C8'(H8'), C9'(H9'), C12'(H12'), C13'(H13'), C14'(H14'), C15'(H15'),
 C18'(H18'), C19'(H19'), C20'(H20'), C21'(H21'), C22(H22), C23(H23), C24(H24),
 C25(H25), C26(H26), C27(H27), C30(H30), C31(H31), C32(H32), C33(H33),
 C30'(H30'), C31'(H31'), C32'(H32'), C33'(H33'), C36'(H36'), C37'(H37'),
 C38(H38), C39(H39), C36(H36), C37(H37), C38'(H38'), C39'(H39'), C42(H42),
 C43(H43), C44(H44), C45(H45), C45'(H45'), C43'(H43'), C42'(H42'), C44'(H44'),
 C46(H46), C47(H47), C48(H48), C49(H49), C50(H50), C51(H51), C52(H52), C53(H53),
  C54(H54)
;
_platon_squeeze_special_details
;
A solvent mask was calculated and 2372 electrons were 
found in a volume of 9275\%A^3^ in 3 voids per unit cell. 
This is consistent with the presence of 
3[CH3CN], 20[H2O], 3[CH3CN], 20[H2O], 1[CH3CN], 24[H2O] per Formula Unit 
which account for 2382 electrons 
per unit cell.
;
_platon_squeeze_void_probe_radius 1.20
_olex2_submission_special_instructions 'No special instructions were received'

loop_
_space_group_symop_operation_xyz
'x, y, z'
'-y, x-y, z'
'-x+y, -x, z'
'x+2/3, y+1/3, z+1/3'
'-y+2/3, x-y+1/3, z+1/3'
'-x+y+2/3, -x+1/3, z+1/3'
'x+1/3, y+2/3, z+2/3'
'-y+1/3, x-y+2/3, z+2/3'
'-x+y+1/3, -x+2/3, z+2/3'
'-x, -y, -z'
'y, -x+y, -z'
'x-y, x, -z'
'-x+2/3, -y+1/3, -z+1/3'
'y+2/3, -x+y+1/3, -z+1/3'
'x-y+2/3, x+1/3, -z+1/3'
'-x+1/3, -y+2/3, -z+2/3'
'y+1/3, -x+y+2/3, -z+2/3'
'x-y+1/3, x+2/3, -z+2/3'

loop_
_atom_site_label
_atom_site_type_symbol
_atom_site_fract_x
_atom_site_fract_y
_atom_site_fract_z
_atom_site_U_iso_or_equiv
_atom_site_adp_type
_atom_site_occupancy
_atom_site_site_symmetry_order
_atom_site_calc_flag
_atom_site_refinement_flags_posn
_atom_site_refinement_flags_adp
_atom_site_refinement_flags_occupancy
_atom_site_disorder_assembly
_atom_site_disorder_group
C1 C 0.4053(2) 0.82146(16) -0.06715(19) 0.0884(19) Uani 1 1 d . . . . .
H1 H 0.389235 0.806380 -0.092834 0.106 Uiso 1 1 calc R U . . .
C2 C 0.4118(2) 0.80357(16) -0.03046(19) 0.090(2) Uani 1 1 d . . . . .
H2 H 0.401185 0.774113 -0.025445 0.108 Uiso 1 1 calc R U . . .
C3 C 0.44363(13) 0.87213(13) -0.02183(13) 0.0469(10) Uani 1 1 d . . . . .
H3 H 0.459797 0.899591 -0.008817 0.056 Uiso 1 1 calc R U . . .
C4 C 0.45202(13) 0.83269(13) 0.04148(13) 0.0470(10) Uani 1 1 d D . . . .
C5 C 0.48298(16) 0.82645(16) 0.12379(14) 0.0553(11) Uani 1 1 d . . . . .
C6 C 0.4906(3) 0.8634(3) 0.0567(3) 0.063(3) Uani 0.504(4) 1 d . . P A 1
H6 H 0.506822 0.887836 0.038522 0.076 Uiso 0.504(4) 1 calc R U P A 1
C7 C 0.4269(3) 0.7996(3) 0.0720(3) 0.057(2) Uani 0.504(4) 1 d . . P A 1
H7 H 0.398280 0.779419 0.064540 0.068 Uiso 0.504(4) 1 calc R U P A 1
C8 C 0.4436(3) 0.7965(3) 0.1124(3) 0.061(3) Uani 0.504(4) 1 d . . P A 1
H8 H 0.427262 0.773315 0.132113 0.073 Uiso 0.504(4) 1 calc R U P A 1
C9 C 0.5073(3) 0.8606(3) 0.0980(3) 0.071(3) Uani 0.504(4) 1 d . . P A 1
H9 H 0.534810 0.881957 0.107480 0.085 Uiso 0.504(4) 1 calc R U P A 1
C12 C 0.4812(3) 0.8611(3) 0.2742(3) 0.056(2) Uani 0.504(4) 1 d . . P A 1
H12 H 0.494305 0.885877 0.292486 0.067 Uiso 0.504(4) 1 calc R U P A 1
C13 C 0.4405(3) 0.7930(3) 0.2154(3) 0.066(3) Uani 0.504(4) 1 d . . P A 1
H13 H 0.425651 0.770985 0.194051 0.079 Uiso 0.504(4) 1 calc R U P A 1
C14 C 0.4999(3) 0.8596(3) 0.2344(3) 0.061(3) Uani 0.504(4) 1 d . . P A 1
H14 H 0.526501 0.883210 0.225873 0.074 Uiso 0.504(4) 1 calc R U P A 1
C15 C 0.4206(3) 0.7930(3) 0.2561(3) 0.065(3) Uani 0.504(4) 1 d . . P A 1
H15 H 0.392401 0.771195 0.262659 0.078 Uiso 0.504(4) 1 calc R U P A 1
C18 C 0.5673(4) 0.8392(5) 0.2031(3) 0.067(3) Uani 0.504(4) 1 d . . P A 1
H18 H 0.559099 0.849025 0.228761 0.080 Uiso 0.504(4) 1 calc R U P A 1
C19 C 0.6062(4) 0.8403(4) 0.2041(3) 0.057(2) Uani 0.504(4) 1 d . . P A 1
H19 H 0.624359 0.851055 0.229581 0.069 Uiso 0.504(4) 1 calc R U P A 1
C20 C 0.5924(3) 0.8105(4) 0.1302(3) 0.053(2) Uani 0.504(4) 1 d . . P A 1
H20 H 0.601437 0.800938 0.105035 0.064 Uiso 0.504(4) 1 calc R U P A 1
C21 C 0.5543(3) 0.8095(4) 0.1299(3) 0.057(2) Uani 0.504(4) 1 d . . P A 1
H21 H 0.536480 0.798474 0.104247 0.069 Uiso 0.504(4) 1 calc R U P A 1
C6' C 0.4612(3) 0.8628(3) 0.0708(3) 0.050(2) Uani 0.496(4) 1 d . . P A 2
H6' H 0.457534 0.886247 0.063760 0.060 Uiso 0.496(4) 1 calc R U P A 2
C7' C 0.4567(4) 0.7982(3) 0.0499(3) 0.086(4) Uani 0.496(4) 1 d D . P A 2
H7' H 0.450316 0.777014 0.027776 0.103 Uiso 0.496(4) 1 calc R U P A 2
C8' C 0.4711(6) 0.7957(4) 0.0919(4) 0.108(5) Uani 0.496(4) 1 d . . P A 2
H8' H 0.472902 0.771101 0.099109 0.130 Uiso 0.496(4) 1 calc R U P A 2
C9' C 0.4766(3) 0.8598(3) 0.1129(3) 0.050(2) Uani 0.496(4) 1 d . . P A 2
H9' H 0.482893 0.881279 0.134663 0.060 Uiso 0.496(4) 1 calc R U P A 2
C12' C 0.4534(3) 0.8556(3) 0.2563(3) 0.054(2) Uani 0.496(4) 1 d . . P A 2
H12' H 0.449039 0.878856 0.262198 0.065 Uiso 0.496(4) 1 calc R U P A 2
C13' C 0.4738(5) 0.7934(4) 0.2415(3) 0.095(4) Uani 0.496(4) 1 d . . P A 2
H13' H 0.480527 0.771690 0.235921 0.114 Uiso 0.496(4) 1 calc R U P A 2
C14' C 0.4698(3) 0.8531(3) 0.2154(3) 0.050(2) Uani 0.496(4) 1 d . . P A 2
H14' H 0.473306 0.872865 0.192576 0.060 Uiso 0.496(4) 1 calc R U P A 2
C15' C 0.4574(4) 0.7956(4) 0.2820(3) 0.090(4) Uani 0.496(4) 1 d . . P A 2
H15' H 0.455006 0.777337 0.306111 0.108 Uiso 0.496(4) 1 calc R U P A 2
C18' C 0.5509(3) 0.8100(3) 0.2044(3) 0.047(2) Uani 0.496(4) 1 d . . P A 2
H18' H 0.531982 0.799417 0.229307 0.056 Uiso 0.496(4) 1 calc R U P A 2
C19' C 0.5888(3) 0.8110(3) 0.2054(3) 0.040(2) Uani 0.496(4) 1 d . . P A 2
H19' H 0.596379 0.801381 0.231753 0.049 Uiso 0.496(4) 1 calc R U P A 2
C20' C 0.6057(3) 0.8414(3) 0.1311(3) 0.050(2) Uani 0.496(4) 1 d . . P A 2
H20' H 0.624315 0.851972 0.105929 0.060 Uiso 0.496(4) 1 calc R U P A 2
C21' C 0.5678(3) 0.8417(4) 0.1301(3) 0.054(2) Uani 0.496(4) 1 d . . P A 2
H21' H 0.560574 0.853156 0.105103 0.065 Uiso 0.496(4) 1 calc R U P A 2
C10 C 0.48083(16) 0.82449(17) 0.20673(15) 0.0614(12) Uani 1 1 d . . . . .
C11 C 0.44384(15) 0.82667(15) 0.28714(15) 0.0592(11) Uani 1 1 d . . . . .
C16 C 0.61749(13) 0.82582(13) 0.16851(12) 0.0450(9) Uani 1 1 d . . . . .
C17 C 0.54032(14) 0.82457(14) 0.16681(13) 0.0521(11) Uani 1 1 d . . . . .
C22 C 0.4006(2) 0.79436(19) 0.3565(2) 0.117(3) Uani 1 1 d . . . . .
H22 H 0.393389 0.765612 0.352047 0.141 Uiso 1 1 calc R U . . .
C23 C 0.3888(2) 0.8103(2) 0.3911(2) 0.112(2) Uani 1 1 d . . . . .
H23 H 0.371589 0.794243 0.415707 0.135 Uiso 1 1 calc R U . . .
C24 C 0.42728(15) 0.86303(15) 0.34757(14) 0.0570(11) Uani 1 1 d . . . . .
H24 H 0.442681 0.890758 0.334999 0.068 Uiso 1 1 calc R U . . .
C25 C 0.67502(15) 0.81496(18) 0.13538(14) 0.0665(13) Uani 1 1 d . . . . .
H25 H 0.664425 0.806938 0.105621 0.080 Uiso 1 1 calc R U . . .
C26 C 0.71099(16) 0.81838(18) 0.15197(14) 0.0676(14) Uani 1 1 d . . . . .
H26 H 0.730255 0.812859 0.135722 0.081 Uiso 1 1 calc R U . . .
C27 C 0.68202(13) 0.83465(13) 0.20557(12) 0.0479(10) Uani 1 1 d . . . . .
H27 H 0.676455 0.842761 0.234036 0.057 Uiso 1 1 calc R U . . .
C28 C 0.73357(14) 0.73253(13) 0.37290(14) 0.0504(10) Uani 1 1 d . . . . .
C29 C 0.69802(16) 0.69104(15) 0.45249(15) 0.0594(12) Uani 1 1 d . . . . .
C30 C 0.7235(3) 0.6902(3) 0.3770(3) 0.071(3) Uani 0.510(5) 1 d . . P B 1
H30 H 0.728406 0.675938 0.352937 0.085 Uiso 0.510(5) 1 calc R U P B 1
C31 C 0.7064(4) 0.6703(3) 0.4162(4) 0.083(3) Uani 0.510(5) 1 d . . P B 1
H31 H 0.699825 0.641613 0.419844 0.100 Uiso 0.510(5) 1 calc R U P B 1
C32 C 0.7242(3) 0.7526(3) 0.4044(3) 0.054(2) Uani 0.510(5) 1 d . . P B 1
H32 H 0.729685 0.780787 0.399602 0.065 Uiso 0.510(5) 1 calc R U P B 1
C33 C 0.7070(3) 0.7322(3) 0.4428(3) 0.062(3) Uani 0.510(5) 1 d . . P B 1
H33 H 0.700479 0.746801 0.465142 0.074 Uiso 0.510(5) 1 calc R U P B 1
C30' C 0.7610(3) 0.7331(3) 0.4092(3) 0.058(2) Uani 0.490(5) 1 d . . P B 2
H30' H 0.791034 0.747821 0.405937 0.069 Uiso 0.490(5) 1 calc R U P B 2
C31' C 0.7418(3) 0.7115(3) 0.4485(3) 0.065(3) Uani 0.490(5) 1 d . . P B 2
H31' H 0.758670 0.710720 0.472571 0.078 Uiso 0.490(5) 1 calc R U P B 2
C32' C 0.6927(3) 0.7149(4) 0.3815(4) 0.080(4) Uani 0.490(5) 1 d . . P B 2
H32' H 0.674843 0.716785 0.359285 0.096 Uiso 0.490(5) 1 calc R U P B 2
C33' C 0.6744(4) 0.6939(4) 0.4208(4) 0.092(4) Uani 0.490(5) 1 d . . P B 2
H33' H 0.644592 0.681287 0.425067 0.110 Uiso 0.490(5) 1 calc R U P B 2
C34 C 0.58049(16) 0.54355(15) 0.49789(15) 0.0661(13) Uani 1 1 d . . . . .
C35 C 0.64554(16) 0.62741(15) 0.49391(15) 0.0627(12) Uani 1 1 d . . . . .
C36' C 0.5872(4) 0.5710(4) 0.5320(4) 0.061(3) Uani 0.510(5) 1 d . . P B 1
H36' H 0.569308 0.561040 0.557744 0.073 Uiso 0.510(5) 1 calc R U P B 1
C37' C 0.6187(4) 0.6123(4) 0.5303(4) 0.065(3) Uani 0.510(5) 1 d . . P B 1
H37' H 0.622251 0.630911 0.554522 0.078 Uiso 0.510(5) 1 calc R U P B 1
C38 C 0.6090(5) 0.5576(4) 0.4618(4) 0.103(5) Uani 0.510(5) 1 d . . P B 1
H38 H 0.606260 0.538591 0.438381 0.123 Uiso 0.510(5) 1 calc R U P B 1
C39 C 0.6413(5) 0.5998(4) 0.4609(4) 0.095(4) Uani 0.510(5) 1 d . . P B 1
H39 H 0.660888 0.609477 0.436549 0.114 Uiso 0.510(5) 1 calc R U P B 1
C36 C 0.6064(6) 0.5623(5) 0.5330(4) 0.095(5) Uani 0.490(5) 1 d . . P B 2
H36 H 0.601693 0.546494 0.559923 0.114 Uiso 0.490(5) 1 calc R U P B 2
C37 C 0.6391(6) 0.6030(4) 0.5314(5) 0.102(6) Uani 0.490(5) 1 d . . P B 2
H37 H 0.657577 0.614666 0.556527 0.123 Uiso 0.490(5) 1 calc R U P B 2
C38' C 0.5823(3) 0.5677(3) 0.4600(3) 0.059(3) Uani 0.490(5) 1 d . . P B 2
H38' H 0.561656 0.556000 0.436695 0.071 Uiso 0.490(5) 1 calc R U P B 2
C39' C 0.6156(4) 0.6094(3) 0.4582(3) 0.064(3) Uani 0.490(5) 1 d . . P B 2
H39' H 0.618467 0.626356 0.432601 0.076 Uiso 0.490(5) 1 calc R U P B 2
C40 C 0.73023(14) 0.72516(14) 0.61790(15) 0.0546(11) Uani 1 1 d . . . . .
C41 C 0.69815(17) 0.69007(15) 0.53483(16) 0.0638(12) Uani 1 1 d . . . . .
C42 C 0.7110(5) 0.7405(5) 0.5922(5) 0.081(4) Uani 0.510(5) 1 d . . P B 1
H42 H 0.707263 0.763101 0.603051 0.098 Uiso 0.510(5) 1 calc R U P B 1
C43 C 0.7339(4) 0.6907(3) 0.6056(3) 0.066(3) Uani 0.510(5) 1 d . . P B 1
H43 H 0.746279 0.679070 0.625028 0.079 Uiso 0.510(5) 1 calc R U P B 1
C44 C 0.6972(5) 0.7246(5) 0.5521(4) 0.080(4) Uani 0.510(5) 1 d . . P B 1
H44 H 0.685756 0.737934 0.533761 0.096 Uiso 0.510(5) 1 calc R U P B 1
C45 C 0.7185(4) 0.6737(4) 0.5630(4) 0.075(3) Uani 0.510(5) 1 d . . P B 1
H45 H 0.721648 0.650692 0.552488 0.090 Uiso 0.510(5) 1 calc R U P B 1
C45' C 0.7382(4) 0.6997(4) 0.5445(3) 0.064(3) Uani 0.490(5) 1 d . . P B 2
H45' H 0.754427 0.694213 0.523207 0.077 Uiso 0.490(5) 1 calc R U P B 2
C43' C 0.7552(3) 0.7174(3) 0.5855(3) 0.057(2) Uani 0.490(5) 1 d . . P B 2
H43' H 0.783595 0.724690 0.592607 0.069 Uiso 0.490(5) 1 calc R U P B 2
C42' C 0.6916(4) 0.7197(4) 0.6031(4) 0.062(3) Uani 0.490(5) 1 d . . P B 2
H42' H 0.676761 0.729518 0.621246 0.074 Uiso 0.490(5) 1 calc R U P B 2
C44' C 0.6746(4) 0.7006(4) 0.5629(5) 0.069(3) Uani 0.490(5) 1 d . . P B 2
H44' H 0.646919 0.694647 0.554426 0.083 Uiso 0.490(5) 1 calc R U P B 2
C46 C 0.74110(13) 0.78043(13) 0.31100(14) 0.0495(10) Uani 1 1 d . . . . .
H46 H 0.720237 0.786708 0.321851 0.059 Uiso 1 1 calc R U . . .
C47 C 0.7894(2) 0.7802(3) 0.2719(2) 0.126(3) Uani 1 1 d . . . . .
H47 H 0.809544 0.785630 0.248687 0.151 Uiso 1 1 calc R U . . .
C48 C 0.7828(3) 0.7554(3) 0.3073(3) 0.136(3) Uani 1 1 d . . . . .
H48 H 0.797789 0.740889 0.314202 0.163 Uiso 1 1 calc R U . . .
C49 C 0.52775(16) 0.47193(16) 0.46734(15) 0.0708(14) Uani 1 1 d . . . . .
H49 H 0.528710 0.478612 0.436296 0.085 Uiso 1 1 calc R U . . .
C50 C 0.50525(16) 0.43314(16) 0.48633(14) 0.0677(14) Uani 1 1 d . . . . .
H50 H 0.487393 0.407422 0.470690 0.081 Uiso 1 1 calc R U . . .
C51 C 0.53805(18) 0.47695(17) 0.53952(14) 0.0755(15) Uani 1 1 d . . . . .
H51 H 0.548010 0.488815 0.568507 0.091 Uiso 1 1 calc R U . . .
C52 C 0.7700(3) 0.7334(3) 0.6890(2) 0.135(3) Uani 1 1 d . . . . .
H52 H 0.779041 0.713376 0.683239 0.162 Uiso 1 1 calc R U . . .
C53 C 0.74212(15) 0.77353(14) 0.68131(15) 0.0565(11) Uani 1 1 d . . . . .
H53 H 0.727543 0.786683 0.668647 0.068 Uiso 1 1 calc R U . . .
C54 C 0.7782(3) 0.7576(2) 0.7259(2) 0.126(3) Uani 1 1 d . . . . .
H54 H 0.793726 0.757112 0.751375 0.151 Uiso 1 1 calc R U . . .
F1 F 0.36518(18) 0.65768(19) 0.3996(2) 0.202(3) Uani 1 1 d . . . . .
F2 F 0.37483(13) 0.69770(15) 0.3351(3) 0.203(3) Uani 1 1 d . . . . .
F3 F 0.62990(7) 0.79319(7) 0.30236(7) 0.0486(6) Uani 1 1 d . . . . .
F4 F 0.66074(7) 0.86802(7) 0.30137(7) 0.0495(5) Uani 1 1 d . . . . .
F5 F 0.62759(6) 0.82922(7) 0.36849(6) 0.0435(5) Uani 1 1 d . . . . .
F6 F 0.49633(11) 0.46858(10) 0.30358(9) 0.0820(9) Uani 1 1 d . . . . .
F7 F 0.53191(10) 0.54318(9) 0.30082(9) 0.0849(9) Uani 1 1 d . . . . .
F8 F 0.45703(10) 0.50401(11) 0.30582(10) 0.0902(9) Uani 1 1 d . . . . .
F9 F 0.49880(9) 0.54594(8) 0.36861(8) 0.0693(7) Uani 1 1 d . . . . .
F10 F 0.46228(11) 0.47020(10) 0.37125(10) 0.0983(11) Uani 1 1 d . . . . .
F11 F 0.53677(11) 0.50836(12) 0.36567(9) 0.0960(10) Uani 1 1 d . . . . .
N1 N 0.50033(13) 0.82280(15) 0.16577(11) 0.0671(11) Uani 1 1 d . . . . .
N2 N 0.42496(13) 0.82823(12) 0.32924(13) 0.0635(10) Uani 1 1 d . . . . .
N3 N 0.40544(13) 0.85378(13) 0.38527(13) 0.0656(10) Uani 1 1 d . . . . .
N4 N 0.43646(11) 0.83609(10) -0.00201(11) 0.0482(8) Uani 1 1 d . . . . .
N5 N 0.42541(12) 0.86470(11) -0.06175(11) 0.0520(9) Uani 1 1 d . . . . .
N6 N 0.65648(11) 0.82531(11) 0.16971(9) 0.0462(8) Uani 1 1 d . . . . .
N7 N 0.71561(11) 0.83128(11) 0.19675(10) 0.0495(8) Uani 1 1 d . . . . .
N8 N 0.76293(11) 0.79647(11) 0.27386(11) 0.0518(8) Uani 1 1 d . . . . .
N9 N 0.75144(11) 0.75443(11) 0.33171(11) 0.0527(9) Uani 1 1 d . . . . .
N10 N 0.67923(14) 0.66969(13) 0.49319(13) 0.0726(12) Uani 1 1 d . . . . .
N11 N 0.74629(12) 0.74332(12) 0.66133(13) 0.0607(10) Uani 1 1 d . . . . .
N12 N 0.76074(14) 0.78310(12) 0.72103(13) 0.0653(10) Uani 1 1 d . . . . .
N13 N 0.54878(13) 0.49954(12) 0.50136(11) 0.0653(11) Uani 1 1 d . . . . .
N14 N 0.51234(13) 0.43684(13) 0.53199(12) 0.0661(11) Uani 1 1 d . . . . .
O1 O 0.80456(11) 0.84645(12) 0.18722(10) 0.0765(10) Uani 1 1 d . . . . .
H1A H 0.833272 0.862828 0.197898 0.115 Uiso 1 1 d R U . . .
H1B H 0.800922 0.860018 0.161228 0.115 Uiso 1 1 d R U . . .
O2 O 0.50000(15) 0.34744(14) 0.53369(13) 0.1092(14) Uani 1 1 d . . . . .
H2A H 0.494699 0.322872 0.550893 0.164 Uiso 1 1 d R U . . .
H2B H 0.526879 0.358701 0.518613 0.164 Uiso 1 1 d R U . . .
Si1 Si 0.333333 0.666667 0.3633(2) 0.160(2) Uani 1 3 d S T P . .
Si2 Si 0.666667 0.833333 0.333333 0.0324(3) Uani 1 2 d S . P . .
Si3 Si 0.49706(4) 0.50680(4) 0.33571(4) 0.0520(3) Uani 1 1 d . . . . .
Zn1 Zn 0.76349(2) 0.84215(2) 0.23621(2) 0.05245(16) Uani 1 1 d . . . . .
Zn2 Zn 0.50108(2) 0.39278(2) 0.57691(2) 0.0710(2) Uani 1 1 d . . . . .
O3 O 0.333333 0.666667 0.225710 0.298 Uani 1 3 d S TU P . .
H3A H 0.344450 0.669770 0.199810 0.447 Uiso 0.3333 1 d R U P . .

loop_
_atom_site_aniso_label
_atom_site_aniso_U_11
_atom_site_aniso_U_22
_atom_site_aniso_U_33
_atom_site_aniso_U_23
_atom_site_aniso_U_13
_atom_site_aniso_U_12
C1 0.126(5) 0.051(3) 0.084(4) -0.018(3) -0.054(4) 0.041(3)
C2 0.123(5) 0.044(3) 0.095(4) -0.012(3) -0.056(4) 0.035(3)
C3 0.048(2) 0.038(2) 0.051(2) -0.0031(18) -0.0029(19) 0.0187(19)
C4 0.055(3) 0.047(2) 0.047(2) -0.0044(19) -0.0046(19) 0.031(2)
C5 0.063(3) 0.079(3) 0.044(2) -0.004(2) -0.003(2) 0.049(3)
C6 0.057(6) 0.058(6) 0.067(6) 0.025(5) -0.002(5) 0.022(5)
C7 0.054(5) 0.047(5) 0.062(6) 0.009(4) -0.006(4) 0.020(4)
C8 0.077(7) 0.066(6) 0.047(5) 0.021(4) 0.016(5) 0.042(6)
C9 0.062(7) 0.079(7) 0.067(6) 0.006(5) -0.022(5) 0.031(6)
C12 0.045(5) 0.066(6) 0.056(5) -0.024(4) -0.008(4) 0.028(5)
C13 0.071(7) 0.069(6) 0.057(5) -0.024(5) -0.012(5) 0.035(6)
C14 0.046(5) 0.081(7) 0.060(6) -0.006(5) -0.002(4) 0.034(5)
C15 0.064(6) 0.055(6) 0.068(6) -0.009(5) 0.000(5) 0.024(5)
C18 0.096(9) 0.111(10) 0.035(5) 0.002(6) 0.003(5) 0.082(9)
C19 0.073(7) 0.072(7) 0.032(4) -0.009(5) -0.008(4) 0.041(6)
C20 0.064(6) 0.071(7) 0.025(4) -0.003(4) -0.001(4) 0.034(6)
C21 0.064(6) 0.090(8) 0.035(4) -0.011(5) -0.009(4) 0.051(6)
C6' 0.053(6) 0.055(5) 0.049(5) 0.009(4) -0.001(4) 0.032(5)
C7' 0.146(11) 0.101(9) 0.064(6) -0.036(6) -0.048(7) 0.102(9)
C8' 0.199(16) 0.112(10) 0.080(8) -0.040(7) -0.057(10) 0.128(12)
C9' 0.061(6) 0.050(5) 0.040(4) -0.008(4) 0.002(4) 0.028(5)
C12' 0.063(6) 0.053(5) 0.054(5) -0.005(4) -0.010(5) 0.035(5)
C13' 0.161(12) 0.134(11) 0.057(6) 0.032(7) 0.032(7) 0.123(11)
C14' 0.055(6) 0.055(5) 0.047(5) 0.005(4) -0.004(4) 0.032(5)
C15' 0.139(11) 0.120(10) 0.061(6) 0.041(6) 0.034(7) 0.103(9)
C18' 0.052(6) 0.057(6) 0.040(5) 0.009(5) 0.003(4) 0.033(5)
C19' 0.049(5) 0.045(5) 0.027(4) 0.005(4) 0.002(3) 0.023(5)
C20' 0.063(6) 0.051(6) 0.032(4) 0.002(4) 0.006(4) 0.026(5)
C21' 0.073(7) 0.067(7) 0.042(5) 0.000(5) -0.008(4) 0.051(6)
C10 0.066(3) 0.087(4) 0.048(2) 0.001(2) 0.002(2) 0.050(3)
C11 0.063(3) 0.062(3) 0.055(3) -0.003(2) 0.004(2) 0.033(3)
C16 0.051(2) 0.054(2) 0.0332(19) 0.0011(18) -0.0023(17) 0.029(2)
C17 0.065(3) 0.068(3) 0.038(2) 0.002(2) 0.001(2) 0.044(2)
C22 0.161(7) 0.060(4) 0.113(5) 0.015(3) 0.073(5) 0.041(4)
C23 0.152(6) 0.072(4) 0.103(5) 0.018(4) 0.067(5) 0.049(4)
C24 0.060(3) 0.056(3) 0.056(3) -0.002(2) 0.001(2) 0.030(2)
C25 0.067(3) 0.108(4) 0.034(2) -0.014(2) -0.007(2) 0.051(3)
C26 0.068(3) 0.107(4) 0.038(2) -0.012(2) -0.001(2) 0.052(3)
C27 0.052(3) 0.062(3) 0.0269(19) -0.0014(17) -0.0003(17) 0.027(2)
C28 0.048(3) 0.046(2) 0.058(3) 0.003(2) -0.002(2) 0.024(2)
C29 0.063(3) 0.050(3) 0.056(3) 0.003(2) -0.002(2) 0.021(2)
C30 0.096(8) 0.057(6) 0.060(6) 0.004(5) 0.013(5) 0.039(6)
C31 0.098(9) 0.048(6) 0.101(8) 0.001(6) 0.011(7) 0.036(6)
C32 0.058(5) 0.052(5) 0.053(5) -0.006(4) -0.010(4) 0.027(5)
C33 0.065(6) 0.070(6) 0.057(5) -0.014(5) -0.013(5) 0.039(5)
C30' 0.046(5) 0.066(6) 0.056(5) 0.009(4) 0.000(4) 0.024(5)
C31' 0.070(7) 0.078(7) 0.049(5) 0.011(5) -0.011(5) 0.038(6)
C32' 0.051(6) 0.105(9) 0.069(6) 0.040(6) 0.001(5) 0.027(6)
C33' 0.049(6) 0.102(10) 0.098(9) 0.038(7) 0.005(6) 0.018(6)
C34 0.074(3) 0.057(3) 0.045(2) 0.007(2) 0.003(2) 0.016(3)
C35 0.066(3) 0.056(3) 0.051(3) 0.004(2) 0.000(2) 0.019(2)
C36' 0.061(7) 0.073(8) 0.044(6) 0.014(5) 0.007(5) 0.031(6)
C37' 0.083(9) 0.063(8) 0.041(5) 0.002(5) -0.002(5) 0.030(7)
C38 0.129(12) 0.066(8) 0.065(7) 0.002(6) 0.053(8) 0.013(8)
C39 0.103(10) 0.079(9) 0.063(7) 0.009(6) 0.036(7) 0.016(8)
C36 0.122(14) 0.073(9) 0.049(7) 0.018(6) -0.035(8) 0.019(9)
C37 0.131(14) 0.057(8) 0.072(8) 0.013(6) -0.053(9) 0.013(9)
C38' 0.061(6) 0.065(7) 0.041(5) 0.007(4) 0.000(4) 0.023(6)
C39' 0.073(7) 0.057(6) 0.047(5) 0.013(4) -0.009(5) 0.021(6)
C40 0.056(3) 0.048(3) 0.062(3) 0.002(2) 0.005(2) 0.028(2)
C41 0.066(3) 0.056(3) 0.062(3) 0.006(2) 0.000(2) 0.026(3)
C42 0.123(14) 0.095(11) 0.070(9) 0.019(8) 0.018(9) 0.087(11)
C43 0.084(7) 0.042(6) 0.075(6) 0.006(5) -0.007(6) 0.035(5)
C44 0.133(13) 0.089(10) 0.054(7) 0.006(7) -0.011(8) 0.082(10)
C45 0.094(9) 0.061(7) 0.079(7) -0.009(6) -0.014(7) 0.046(7)
C45' 0.080(8) 0.057(7) 0.059(6) 0.003(5) 0.006(6) 0.037(6)
C43' 0.058(6) 0.046(6) 0.067(6) -0.010(5) -0.012(5) 0.025(5)
C42' 0.057(8) 0.082(10) 0.052(7) -0.002(6) 0.003(5) 0.040(7)
C44' 0.058(7) 0.079(9) 0.073(9) -0.014(7) -0.020(6) 0.036(7)
C46 0.050(2) 0.056(3) 0.052(2) -0.004(2) -0.006(2) 0.034(2)
C47 0.160(7) 0.168(7) 0.125(5) 0.081(5) 0.085(5) 0.139(6)
C48 0.168(7) 0.182(7) 0.147(6) 0.100(6) 0.101(6) 0.154(7)
C49 0.071(3) 0.074(3) 0.044(2) 0.005(2) -0.004(2) 0.019(3)
C50 0.067(3) 0.063(3) 0.047(2) -0.001(2) -0.006(2) 0.012(3)
C51 0.092(4) 0.070(3) 0.037(2) 0.003(2) 0.000(2) 0.019(3)
C52 0.204(8) 0.166(7) 0.128(5) -0.081(5) -0.094(6) 0.163(7)
C53 0.067(3) 0.057(3) 0.060(3) 0.006(2) 0.009(2) 0.042(2)
C54 0.188(8) 0.153(7) 0.118(5) -0.070(5) -0.082(5) 0.145(6)
F1 0.149(5) 0.189(5) 0.315(8) -0.047(6) -0.069(5) 0.119(4)
F2 0.058(2) 0.116(4) 0.404(9) -0.006(5) 0.024(4) 0.019(2)
F3 0.0414(12) 0.0469(13) 0.0428(11) -0.0109(10) -0.0032(9) 0.0110(10)
F4 0.0613(14) 0.0532(14) 0.0425(11) 0.0101(10) 0.0036(10) 0.0349(12)
F5 0.0389(12) 0.0524(13) 0.0360(11) -0.0011(9) 0.0015(9) 0.0204(10)
F6 0.115(2) 0.084(2) 0.0581(16) -0.0062(14) 0.0027(16) 0.0586(19)
F7 0.098(2) 0.078(2) 0.0562(16) 0.0156(14) 0.0204(15) 0.0271(17)
F8 0.081(2) 0.117(3) 0.0795(19) -0.0223(18) -0.0226(16) 0.055(2)
F9 0.0829(19) 0.0656(17) 0.0551(15) -0.0008(12) 0.0071(13) 0.0338(15)
F10 0.113(3) 0.080(2) 0.0646(18) 0.0102(15) 0.0293(17) 0.0208(19)
F11 0.114(3) 0.136(3) 0.0637(17) -0.0034(18) -0.0205(17) 0.082(2)
N1 0.077(3) 0.114(3) 0.0426(19) -0.002(2) -0.0029(18) 0.071(3)
N2 0.072(3) 0.054(2) 0.064(2) 0.0025(19) 0.014(2) 0.031(2)
N3 0.076(3) 0.064(3) 0.060(2) -0.0019(19) 0.011(2) 0.037(2)
N4 0.057(2) 0.0384(19) 0.0522(19) -0.0038(15) -0.0105(16) 0.0256(17)
N5 0.065(2) 0.042(2) 0.051(2) -0.0029(16) -0.0084(17) 0.0279(18)
N6 0.051(2) 0.061(2) 0.0280(15) -0.0033(14) -0.0014(14) 0.0294(18)
N7 0.050(2) 0.066(2) 0.0310(16) -0.0004(15) -0.0004(14) 0.0286(18)
N8 0.057(2) 0.053(2) 0.054(2) -0.0061(17) -0.0048(17) 0.0337(19)
N9 0.056(2) 0.053(2) 0.057(2) 0.0058(17) 0.0019(17) 0.0333(19)
N10 0.080(3) 0.061(3) 0.057(2) 0.006(2) -0.004(2) 0.021(2)
N11 0.067(3) 0.059(2) 0.072(2) -0.0062(19) -0.004(2) 0.043(2)
N12 0.084(3) 0.061(2) 0.068(3) -0.002(2) 0.003(2) 0.049(2)
N13 0.078(3) 0.060(2) 0.0376(19) 0.0058(17) 0.0042(18) 0.019(2)
N14 0.070(3) 0.061(3) 0.044(2) 0.0063(18) -0.0004(18) 0.015(2)
O1 0.067(2) 0.104(3) 0.0548(18) -0.0040(18) -0.0003(16) 0.041(2)
O2 0.120(4) 0.097(3) 0.081(3) 0.010(2) 0.004(2) 0.032(3)
Si1 0.0496(11) 0.0496(11) 0.379(8) 0.000 0.000 0.0248(5)
Si2 0.0318(7) 0.0343(7) 0.0283(6) -0.0002(5) -0.0007(5) 0.0143(6)
Si3 0.0603(8) 0.0594(8) 0.0337(5) 0.0048(5) 0.0022(5) 0.0281(6)
Zn1 0.0555(3) 0.0524(3) 0.0462(3) -0.0050(2) -0.0127(2) 0.0246(3)
Zn2 0.0583(4) 0.0717(4) 0.0593(3) 0.0187(3) -0.0033(3) 0.0147(3)
O3 0.315 0.315 0.264 0.000 0.000 0.158

loop_
_atom_type_symbol
_atom_type_description
_atom_type_scat_dispersion_real
_atom_type_scat_dispersion_imag
_atom_type_scat_source
C C 0.0033 0.0016 'International Tables Vol C Tables 4.2.6.8 and 6.1.1.4'
F F 0.0171 0.0103 'International Tables Vol C Tables 4.2.6.8 and 6.1.1.4'
H H 0.0000 0.0000 'International Tables Vol C Tables 4.2.6.8 and 6.1.1.4'
N N 0.0061 0.0033 'International Tables Vol C Tables 4.2.6.8 and 6.1.1.4'
O O 0.0106 0.0060 'International Tables Vol C Tables 4.2.6.8 and 6.1.1.4'
Si Si 0.0817 0.0704 'International Tables Vol C Tables 4.2.6.8 and 6.1.1.4'
Zn Zn 0.2839 1.4301 'International Tables Vol C Tables 4.2.6.8 and 6.1.1.4'

loop_
_geom_angle_atom_site_label_1
_geom_angle_atom_site_label_2
_geom_angle_atom_site_label_3
_geom_angle
_geom_angle_site_symmetry_1
_geom_angle_site_symmetry_3
_geom_angle_publ_flag
C2 C1 H1 125.2 . . ?
C2 C1 N5 109.6(4) . . ?
N5 C1 H1 125.2 . . ?
C1 C2 H2 126.8 . . ?
C1 C2 N4 106.4(4) . . ?
N4 C2 H2 126.8 . . ?
N4 C3 H3 124.3 . . ?
N5 C3 H3 124.3 . . ?
N5 C3 N4 111.3(3) . . ?
C6 C4 C7 116.5(6) . . ?
C6 C4 N4 121.1(5) . . ?
C7 C4 N4 122.2(5) . . ?
C6' C4 C7' 123.1(6) . . ?
C6' C4 N4 118.4(5) . . ?
C7' C4 N4 118.5(5) . . ?
C8 C5 C9 123.2(6) . . ?
C8 C5 N1 119.0(5) . . ?
C9 C5 N1 117.7(6) . . ?
C8' C5 C9' 115.8(6) . . ?
C8' C5 N1 120.2(6) . . ?
C9' C5 N1 124.0(5) . . ?
C4 C6 H6 118.6 . . ?
C4 C6 C9 122.7(8) . . ?
C9 C6 H6 118.6 . . ?
C4 C7 H7 119.8 . . ?
C8 C7 C4 120.4(8) . . ?
C8 C7 H7 119.8 . . ?
C5 C8 C7 119.4(8) . . ?
C5 C8 H8 120.3 . . ?
C7 C8 H8 120.3 . . ?
C5 C9 C6 117.3(9) . . ?
C5 C9 H9 121.3 . . ?
C6 C9 H9 121.3 . . ?
C14 C12 H12 120.3 . . ?
C11 C12 H12 120.3 . . ?
C11 C12 C14 119.4(8) . . ?
C15 C13 H13 120.0 . . ?
C10 C13 H13 120.0 . . ?
C10 C13 C15 120.0(8) . . ?
C12 C14 H14 119.4 . . ?
C10 C14 C12 121.2(8) . . ?
C10 C14 H14 119.4 . . ?
C13 C15 H15 120.9 . . ?
C13 C15 C11 118.2(8) . . ?
C11 C15 H15 120.9 . . ?
C19 C18 H18 118.5 . . ?
C17 C18 H18 118.5 . . ?
C17 C18 C19 122.9(8) . . ?
C18 C19 H19 120.7 . . ?
C16 C19 C18 118.6(8) . . ?
C16 C19 H19 120.7 . . ?
C21 C20 H20 121.0 . . ?
C21 C20 C16 117.9(8) . . ?
C16 C20 H20 121.0 . . ?
C20 C21 H21 118.8 . . ?
C20 C21 C17 122.3(8) . . ?
C17 C21 H21 118.8 . . ?
C4 C6' H6' 120.7 . . ?
C4 C6' C9' 118.6(8) . . ?
C9' C6' H6' 120.7 . . ?
C4 C7' H7' 121.5 . . ?
C4 C7' C8' 117.1(8) . . ?
C8' C7' H7' 121.5 . . ?
C5 C8' C7' 123.4(9) . . ?
C5 C8' H8' 118.3 . . ?
C7' C8' H8' 118.3 . . ?
C5 C9' C6' 121.9(7) . . ?
C5 C9' H9' 119.0 . . ?
C6' C9' H9' 119.0 . . ?
C14' C12' H12' 119.4 . . ?
C11 C12' H12' 119.4 . . ?
C11 C12' C14' 121.1(8) . . ?
C15' C13' H13' 120.2 . . ?
C15' C13' C10 119.7(9) . . ?
C10 C13' H13' 120.2 . . ?
C12' C14' H14' 118.6 . . ?
C10 C14' C12' 122.7(8) . . ?
C10 C14' H14' 118.6 . . ?
C13' C15' H15' 121.1 . . ?
C13' C15' C11 117.8(8) . . ?
C11 C15' H15' 121.1 . . ?
C19' C18' H18' 120.5 . . ?
C19' C18' C17 118.9(8) . . ?
C17 C18' H18' 120.5 . . ?
C18' C19' H19' 118.9 . . ?
C18' C19' C16 122.1(7) . . ?
C16 C19' H19' 118.9 . . ?
C21' C20' H20' 119.2 . . ?
C21' C20' C16 121.6(8) . . ?
C16 C20' H20' 119.2 . . ?
C20' C21' H21' 120.9 . . ?
C20' C21' C17 118.2(7) . . ?
C17 C21' H21' 120.9 . . ?
C13 C10 C14 119.8(6) . . ?
C13 C10 N1 118.5(6) . . ?
C14 C10 N1 121.2(6) . . ?
C14' C10 C13' 118.0(6) . . ?
C14' C10 N1 123.9(5) . . ?
N1 C10 C13' 118.1(6) . . ?
C12 C11 C15 119.8(6) . . ?
C12 C11 N2 118.9(5) . . ?
C15 C11 N2 120.4(5) . . ?
C12' C11 C15' 119.8(6) . . ?
C12' C11 N2 121.2(6) . . ?
N2 C11 C15' 118.4(5) . . ?
C19 C16 C20 122.7(7) . . ?
C19 C16 N6 119.2(5) . . ?
C20 C16 N6 118.2(5) . . ?
C19' C16 N6 121.3(4) . . ?
C20' C16 C19' 116.8(6) . . ?
C20' C16 N6 121.8(5) . . ?
C18 C17 C21 115.5(6) . . ?
C18 C17 N1 123.4(5) . . ?
C18' C17 C21' 122.2(6) . . ?
C18' C17 N1 118.5(5) . . ?
C21' C17 N1 119.3(5) . . ?
N1 C17 C21 121.1(5) . . ?
C23 C22 H22 127.3 . . ?
C23 C22 N2 105.4(5) . . ?
N2 C22 H22 127.3 . . ?
C22 C23 H23 125.0 . . ?
C22 C23 N3 110.0(5) . . ?
N3 C23 H23 125.0 . . ?
N2 C24 H24 124.5 . . ?
N3 C24 H24 124.5 . . ?
N3 C24 N2 111.1(4) . . ?
C26 C25 H25 126.6 . . ?
C26 C25 N6 106.8(4) . . ?
N6 C25 H25 126.6 . . ?
C25 C26 H26 125.4 . . ?
C25 C26 N7 109.3(4) . . ?
N7 C26 H26 125.4 . . ?
N6 C27 H27 124.0 . . ?
N7 C27 H27 124.0 . . ?
N7 C27 N6 112.1(3) . . ?
C30 C28 N9 118.9(5) . . ?
C32 C28 C30 123.0(6) . . ?
C32 C28 N9 117.9(5) . . ?
C32' C28 C30' 117.3(6) . . ?
C32' C28 N9 121.7(5) . . ?
N9 C28 C30' 120.6(5) . . ?
C33 C29 C31 114.3(7) . . ?
C33 C29 N10 123.7(6) . . ?
C31' C29 N10 118.5(5) . . ?
C33' C29 C31' 121.2(7) . . ?
C33' C29 N10 120.1(6) . . ?
N10 C29 C31 121.8(6) . . ?
C28 C30 H30 121.2 . . ?
C31 C30 C28 117.6(9) . . ?
C31 C30 H30 121.2 . . ?
C29 C31 H31 119.0 . . ?
C30 C31 C29 122.0(9) . . ?
C30 C31 H31 119.0 . . ?
C28 C32 H32 120.8 . . ?
C28 C32 C33 118.3(8) . . ?
C33 C32 H32 120.8 . . ?
C29 C33 H33 117.7 . . ?
C32 C33 C29 124.5(8) . . ?
C32 C33 H33 117.7 . . ?
C28 C30' H30' 121.0 . . ?
C31' C30' C28 118.0(8) . . ?
C31' C30' H30' 121.0 . . ?
C29 C31' C30' 119.5(8) . . ?
C29 C31' H31' 120.2 . . ?
C30' C31' H31' 120.2 . . ?
C28 C32' H32' 118.3 . . ?
C28 C32' C33' 123.3(9) . . ?
C33' C32' H32' 118.3 . . ?
C29 C33' C32' 120.2(10) . . ?
C29 C33' H33' 119.9 . . ?
C32' C33' H33' 119.9 . . ?
C36' C34 C38 118.6(8) . . ?
C36' C34 N13 121.0(6) . . ?
C38 C34 N13 119.9(6) . . ?
C36 C34 C38' 120.2(8) . . ?
C36 C34 N13 118.7(7) . . ?
C38' C34 N13 120.9(6) . . ?
C37' C35 N10 120.3(6) . . ?
C39 C35 C37' 118.6(8) . . ?
C39 C35 N10 120.8(6) . . ?
C37 C35 C39' 117.8(8) . . ?
C37 C35 N10 119.5(7) . . ?
N10 C35 C39' 122.5(5) . . ?
C34 C36' H36' 119.1 . . ?
C34 C36' C37' 121.8(10) . . ?
C37' C36' H36' 119.1 . . ?
C35 C37' H37' 119.8 . . ?
C36' C37' C35 120.5(10) . . ?
C36' C37' H37' 119.8 . . ?
C34 C38 H38 120.6 . . ?
C39 C38 C34 118.8(10) . . ?
C39 C38 H38 120.6 . . ?
C35 C39 C38 121.5(10) . . ?
C35 C39 H39 119.3 . . ?
C38 C39 H39 119.3 . . ?
C34 C36 H36 118.8 . . ?
C34 C36 C37 122.5(11) . . ?
C37 C36 H36 118.8 . . ?
C35 C37 H37 119.8 . . ?
C36 C37 C35 120.4(11) . . ?
C36 C37 H37 119.8 . . ?
C34 C38' H38' 121.5 . . ?
C39' C38' C34 117.0(8) . . ?
C39' C38' H38' 121.5 . . ?
C35 C39' H39' 119.3 . . ?
C38' C39' C35 121.4(8) . . ?
C38' C39' H39' 119.3 . . ?
C42 C40 C43 122.8(9) . . ?
C42 C40 N11 120.0(8) . . ?
C43 C40 N11 117.1(5) . . ?
C42' C40 C43' 116.7(7) . . ?
C42' C40 N11 120.1(6) . . ?
N11 C40 C43' 122.6(5) . . ?
C44 C41 C45 114.6(8) . . ?
C44 C41 N10 124.9(7) . . ?
C45 C41 N10 120.4(6) . . ?
C45' C41 C44' 122.6(8) . . ?
C45' C41 N10 119.7(6) . . ?
C44' C41 N10 117.6(6) . . ?
C40 C42 H42 119.9 . . ?
C44 C42 C40 120.1(12) . . ?
C44 C42 H42 119.9 . . ?
C40 C43 H43 121.8 . . ?
C40 C43 C45 116.4(8) . . ?
C45 C43 H43 121.8 . . ?
C41 C44 H44 117.8 . . ?
C42 C44 C41 124.4(10) . . ?
C42 C44 H44 117.8 . . ?
C41 C45 H45 119.2 . . ?
C43 C45 C41 121.5(9) . . ?
C43 C45 H45 119.2 . . ?
C41 C45' H45' 120.5 . . ?
C41 C45' C43' 119.0(9) . . ?
C43' C45' H45' 120.5 . . ?
C40 C43' H43' 119.9 . . ?
C45' C43' C40 120.2(9) . . ?
C45' C43' H43' 119.9 . . ?
C40 C42' H42' 119.3 . . ?
C44' C42' C40 121.4(11) . . ?
C44' C42' H42' 119.3 . . ?
C41 C44' H44' 120.5 . . ?
C42' C44' C41 119.0(11) . . ?
C42' C44' H44' 120.5 . . ?
N8 C46 H46 123.8 . . ?
N8 C46 N9 112.5(4) . . ?
N9 C46 H46 123.8 . . ?
C48 C47 H47 125.3 . . ?
C48 C47 N8 109.4(5) . . ?
N8 C47 H47 125.3 . . ?
C47 C48 H48 125.9 . . ?
C47 C48 N9 108.2(5) . . ?
N9 C48 H48 125.9 . . ?
C50 C49 H49 126.8 . . ?
C50 C49 N13 106.4(4) . . ?
N13 C49 H49 126.8 . . ?
C49 C50 H50 125.5 . . ?
C49 C50 N14 109.0(4) . . ?
N14 C50 H50 125.5 . . ?
N13 C51 H51 124.2 . . ?
N14 C51 H51 124.2 . . ?
N14 C51 N13 111.6(4) . . ?
C54 C52 H52 126.8 . . ?
C54 C52 N11 106.3(5) . . ?
N11 C52 H52 126.8 . . ?
N11 C53 H53 124.3 . . ?
N12 C53 H53 124.3 . . ?
N12 C53 N11 111.4(4) . . ?
C52 C54 H54 125.3 . . ?
C52 C54 N12 109.4(5) . . ?
N12 C54 H54 125.3 . . ?
C10 N1 C5 119.3(4) . . ?
C17 N1 C5 120.1(3) . . ?
C17 N1 C10 119.9(3) . . ?
C22 N2 C11 125.9(4) . . ?
C24 N2 C11 125.7(4) . . ?
C24 N2 C22 108.4(4) . . ?
C23 N3 Zn2 126.3(3) . 11_566 ?
C24 N3 C23 105.1(4) . . ?
C24 N3 Zn2 128.3(3) . 11_566 ?
C2 N4 C4 126.8(4) . . ?
C3 N4 C2 107.3(4) . . ?
C3 N4 C4 125.9(3) . . ?
C1 N5 Zn1 124.3(3) . 9_564 ?
C3 N5 C1 105.4(4) . . ?
C3 N5 Zn1 127.2(3) . 9_564 ?
C25 N6 C16 127.6(3) . . ?
C27 N6 C16 125.6(3) . . ?
C27 N6 C25 106.7(3) . . ?
C26 N7 Zn1 125.7(3) . . ?
C27 N7 C26 105.1(3) . . ?
C27 N7 Zn1 129.2(3) . . ?
C46 N8 C47 104.2(4) . . ?
C46 N8 Zn1 126.5(3) . . ?
C47 N8 Zn1 128.5(4) . . ?
C46 N9 C28 125.6(4) . . ?
C46 N9 C48 105.7(4) . . ?
C48 N9 C28 128.7(4) . . ?
C29 N10 C41 118.8(4) . . ?
C35 N10 C29 122.0(4) . . ?
C35 N10 C41 118.9(4) . . ?
C52 N11 C40 125.9(4) . . ?
C53 N11 C40 126.7(4) . . ?
C53 N11 C52 107.4(4) . . ?
C53 N12 C54 105.5(4) . . ?
C53 N12 Zn2 125.8(3) . 15_556 ?
C54 N12 Zn2 126.4(4) . 15_556 ?
C49 N13 C34 127.7(4) . . ?
C51 N13 C34 124.8(4) . . ?
C51 N13 C49 107.1(4) . . ?
C50 N14 Zn2 129.7(3) . . ?
C51 N14 C50 105.9(4) . . ?
C51 N14 Zn2 122.5(3) . . ?
H1A O1 H1B 109.5 . . ?
Zn1 O1 H1A 109.8 . . ?
Zn1 O1 H1B 109.4 . . ?
H2A O2 H2B 109.4 . . ?
Zn2 O2 H2A 108.9 . . ?
Zn2 O2 H2B 109.8 . . ?
F1 Si1 F1 85.1(4) 2_665 3_565 ?
F1 Si1 F1 85.1(4) 3_565 . ?
F1 Si1 F1 85.1(4) 2_665 . ?
F2 Si1 F1 172.8(5) . 3_565 ?
F2 Si1 F1 88.7(3) . . ?
F2 Si1 F1 172.8(5) 2_665 . ?
F2 Si1 F1 88.7(3) 3_565 3_565 ?
F2 Si1 F1 90.9(3) 2_665 3_565 ?
F2 Si1 F1 172.8(5) 3_565 2_665 ?
F2 Si1 F1 88.7(3) 2_665 2_665 ?
F2 Si1 F1 90.9(3) . 2_665 ?
F2 Si1 F1 90.9(3) 3_565 . ?
F2 Si1 F2 95.0(4) 2_665 . ?
F2 Si1 F2 95.0(4) . 3_565 ?
F2 Si1 F2 95.0(4) 2_665 3_565 ?
F3 Si2 F3 180.0 . 16_665 ?
F3 Si2 F5 90.33(10) . 16_665 ?
F3 Si2 F5 90.33(10) 16_665 . ?
F3 Si2 F5 89.67(10) 16_665 16_665 ?
F3 Si2 F5 89.67(10) . . ?
F4 Si2 F3 90.21(11) 16_665 . ?
F4 Si2 F3 89.79(11) 16_665 16_665 ?
F4 Si2 F3 90.21(11) . 16_665 ?
F4 Si2 F3 89.79(11) . . ?
F4 Si2 F4 180.00(16) 16_665 . ?
F4 Si2 F5 89.95(10) 16_665 16_665 ?
F4 Si2 F5 90.05(10) . 16_665 ?
F4 Si2 F5 90.05(10) 16_665 . ?
F4 Si2 F5 89.95(10) . . ?
F5 Si2 F5 180.0 16_665 . ?
F6 Si3 F9 178.89(17) . . ?
F7 Si3 F6 89.62(16) . . ?
F7 Si3 F8 90.57(17) . . ?
F7 Si3 F9 89.94(15) . . ?
F7 Si3 F10 179.5(2) . . ?
F7 Si3 F11 90.26(18) . . ?
F8 Si3 F6 89.64(16) . . ?
F8 Si3 F9 91.38(16) . . ?
F8 Si3 F10 89.96(19) . . ?
F8 Si3 F11 178.66(19) . . ?
F10 Si3 F6 90.51(17) . . ?
F10 Si3 F9 89.92(15) . . ?
F11 Si3 F6 89.31(17) . . ?
F11 Si3 F9 89.68(16) . . ?
F11 Si3 F10 89.22(19) . . ?
N5 Zn1 O1 99.48(14) 5_665 . ?
N7 Zn1 N5 129.45(15) . 5_665 ?
N7 Zn1 N8 121.86(15) . . ?
N7 Zn1 O1 97.43(13) . . ?
N8 Zn1 N5 101.61(14) . 5_665 ?
N8 Zn1 O1 99.67(15) . . ?
N3 Zn2 O2 100.45(18) 12_656 . ?
N12 Zn2 N3 107.62(17) 14_456 12_656 ?
N12 Zn2 O2 98.75(17) 14_456 . ?
N14 Zn2 N3 113.68(17) . 12_656 ?
N14 Zn2 N12 131.33(18) . 14_456 ?
N14 Zn2 O2 98.01(17) . . ?
H3A O3 H3A 43.1 2_665 3_565 ?
H3A O3 H3A 43.1 . 3_565 ?
H3A O3 H3A 43.1 . 2_665 ?

loop_
_geom_bond_atom_site_label_1
_geom_bond_atom_site_label_2
_geom_bond_distance
_geom_bond_site_symmetry_2
_geom_bond_publ_flag
C1 H1 0.9500 . ?
C1 C2 1.348(7) . ?
C1 N5 1.370(6) . ?
C2 H2 0.9500 . ?
C2 N4 1.361(6) . ?
C3 H3 0.9500 . ?
C3 N4 1.336(5) . ?
C3 N5 1.319(5) . ?
C4 C6 1.360(10) . ?
C4 C7 1.415(9) . ?
C4 C6' 1.304(9) . ?
C4 C7' 1.368(7) . ?
C4 N4 1.440(5) . ?
C5 C8 1.337(11) . ?
C5 C9 1.346(11) . ?
C5 C8' 1.359(11) . ?
C5 C9' 1.378(10) . ?
C5 N1 1.433(5) . ?
C6 H6 0.9500 . ?
C6 C9 1.394(12) . ?
C7 H7 0.9500 . ?
C7 C8 1.375(13) . ?
C8 H8 0.9500 . ?
C9 H9 0.9500 . ?
C12 H12 0.9500 . ?
C12 C14 1.379(12) . ?
C12 C11 1.362(10) . ?
C13 H13 0.9500 . ?
C13 C15 1.408(13) . ?
C13 C10 1.358(11) . ?
C14 H14 0.9500 . ?
C14 C10 1.377(11) . ?
C15 H15 0.9500 . ?
C15 C11 1.422(10) . ?
C18 H18 0.9500 . ?
C18 C19 1.394(14) . ?
C18 C17 1.374(12) . ?
C19 H19 0.9500 . ?
C19 C16 1.331(10) . ?
C20 H20 0.9500 . ?
C20 C21 1.367(12) . ?
C20 C16 1.387(9) . ?
C21 H21 0.9500 . ?
C21 C17 1.425(10) . ?
C6' H6' 0.9500 . ?
C6' C9' 1.395(11) . ?
C7' H7' 0.9500 . ?
C7' C8' 1.374(14) . ?
C8' H8' 0.9500 . ?
C9' H9' 0.9500 . ?
C12' H12' 0.9500 . ?
C12' C14' 1.376(12) . ?
C12' C11 1.303(10) . ?
C13' H13' 0.9500 . ?
C13' C15' 1.363(14) . ?
C13' C10 1.454(11) . ?
C14' H14' 0.9500 . ?
C14' C10 1.311(10) . ?
C15' H15' 0.9500 . ?
C15' C11 1.447(11) . ?
C18' H18' 0.9500 . ?
C18' C19' 1.362(12) . ?
C18' C17 1.369(10) . ?
C19' H19' 0.9500 . ?
C19' C16 1.420(9) . ?
C20' H20' 0.9500 . ?
C20' C21' 1.384(13) . ?
C20' C16 1.406(10) . ?
C21' H21' 0.9500 . ?
C21' C17 1.396(10) . ?
C10 N1 1.424(6) . ?
C11 N2 1.441(5) . ?
C16 N6 1.425(5) . ?
C17 N1 1.421(5) . ?
C22 H22 0.9500 . ?
C22 C23 1.351(8) . ?
C22 N2 1.365(7) . ?
C23 H23 0.9500 . ?
C23 N3 1.389(7) . ?
C24 H24 0.9500 . ?
C24 N2 1.339(6) . ?
C24 N3 1.315(5) . ?
C25 H25 0.9500 . ?
C25 C26 1.342(6) . ?
C25 N6 1.374(5) . ?
C26 H26 0.9500 . ?
C26 N7 1.393(5) . ?
C27 H27 0.9500 . ?
C27 N6 1.340(5) . ?
C27 N7 1.311(5) . ?
C28 C30 1.395(10) . ?
C28 C32 1.329(9) . ?
C28 C30' 1.461(10) . ?
C28 C32' 1.315(11) . ?
C28 N9 1.427(5) . ?
C29 C31 1.435(12) . ?
C29 C33 1.391(11) . ?
C29 C31' 1.384(11) . ?
C29 C33' 1.311(12) . ?
C29 N10 1.414(6) . ?
C30 H30 0.9500 . ?
C30 C31 1.347(13) . ?
C31 H31 0.9500 . ?
C32 H32 0.9500 . ?
C32 C33 1.335(12) . ?
C33 H33 0.9500 . ?
C30' H30' 0.9500 . ?
C30' C31' 1.384(12) . ?
C31' H31' 0.9500 . ?
C32' H32' 0.9500 . ?
C32' C33' 1.371(14) . ?
C33' H33' 0.9500 . ?
C34 C36' 1.354(13) . ?
C34 C38 1.396(11) . ?
C34 C36 1.339(14) . ?
C34 C38' 1.409(10) . ?
C34 N13 1.431(6) . ?
C35 C37' 1.373(12) . ?
C35 C39 1.357(13) . ?
C35 C37 1.369(13) . ?
C35 C39' 1.422(11) . ?
C35 N10 1.405(6) . ?
C36' H36' 0.9500 . ?
C36' C37' 1.360(17) . ?
C37' H37' 0.9500 . ?
C38 H38 0.9500 . ?
C38 C39 1.388(16) . ?
C39 H39 0.9500 . ?
C36 H36 0.9500 . ?
C36 C37 1.357(19) . ?
C37 H37 0.9500 . ?
C38' H38' 0.9500 . ?
C38' C39' 1.388(14) . ?
C39' H39' 0.9500 . ?
C40 C42 1.331(14) . ?
C40 C43 1.372(10) . ?
C40 C43' 1.443(11) . ?
C40 C42' 1.385(14) . ?
C40 N11 1.434(6) . ?
C41 C44 1.373(14) . ?
C41 C45 1.428(12) . ?
C41 C45' 1.345(12) . ?
C41 C44' 1.379(14) . ?
C41 N10 1.429(6) . ?
C42 H42 0.9500 . ?
C42 C44 1.310(19) . ?
C43 H43 0.9500 . ?
C43 C45 1.398(14) . ?
C44 H44 0.9500 . ?
C45 H45 0.9500 . ?
C45' H45' 0.9500 . ?
C45' C43' 1.374(13) . ?
C43' H43' 0.9500 . ?
C42' H42' 0.9500 . ?
C42' C44' 1.363(17) . ?
C44' H44' 0.9500 . ?
C46 H46 0.9500 . ?
C46 N8 1.313(5) . ?
C46 N9 1.328(5) . ?
C47 H47 0.9500 . ?
C47 C48 1.326(8) . ?
C47 N8 1.360(6) . ?
C48 H48 0.9500 . ?
C48 N9 1.334(6) . ?
C49 H49 0.9500 . ?
C49 C50 1.348(7) . ?
C49 N13 1.358(6) . ?
C50 H50 0.9500 . ?
C50 N14 1.375(5) . ?
C51 H51 0.9500 . ?
C51 N13 1.338(5) . ?
C51 N14 1.297(6) . ?
C52 H52 0.9500 . ?
C52 C54 1.342(8) . ?
C52 N11 1.363(7) . ?
C53 H53 0.9500 . ?
C53 N11 1.320(5) . ?
C53 N12 1.317(6) . ?
C54 H54 0.9500 . ?
C54 N12 1.366(7) . ?
F1 Si1 1.728(7) . ?
F2 Si1 1.594(6) . ?
F3 Si2 1.675(2) . ?
F4 Si2 1.675(2) . ?
F5 Si2 1.707(2) . ?
F6 Si3 1.673(3) . ?
F7 Si3 1.658(3) . ?
F8 Si3 1.662(3) . ?
F9 Si3 1.700(3) . ?
F10 Si3 1.672(3) . ?
F11 Si3 1.671(3) . ?
N3 Zn2 2.000(4) 11_566 ?
N5 Zn1 1.993(3) 9_564 ?
N7 Zn1 1.966(3) . ?
N8 Zn1 1.992(3) . ?
N12 Zn2 1.970(4) 15_556 ?
N14 Zn2 1.963(4) . ?
O1 H1A 0.9596 . ?
O1 H1B 0.9600 . ?
O1 Zn1 2.033(3) . ?
O2 H2A 0.9603 . ?
O2 H2B 0.9598 . ?
O2 Zn2 2.072(5) . ?
O3 H3A 1(10) 2_665 ?
O3 H3A 1(10) 3_565 ?
O3 H3A 0.8499 . ?

loop_
_geom_torsion_atom_site_label_1
_geom_torsion_atom_site_label_2
_geom_torsion_atom_site_label_3
_geom_torsion_atom_site_label_4
_geom_torsion
_geom_torsion_site_symmetry_1
_geom_torsion_site_symmetry_2
_geom_torsion_site_symmetry_3
_geom_torsion_site_symmetry_4
_geom_torsion_publ_flag
C1 C2 N4 C3 0.8(7) . . . . ?
C1 C2 N4 C4 -179.4(5) . . . . ?
C2 C1 N5 C3 -0.1(7) . . . . ?
C2 C1 N5 Zn1 -161.3(4) . . . 9_564 ?
C4 C6 C9 C5 -2.4(16) . . . . ?
C4 C7 C8 C5 3.9(14) . . . . ?
C4 C6' C9' C5 1.1(13) . . . . ?
C4 C7' C8' C5 -4(2) . . . . ?
C6 C4 C7 C8 -8.2(12) . . . . ?
C6 C4 N4 C2 146.3(7) . . . . ?
C6 C4 N4 C3 -33.9(8) . . . . ?
C7 C4 C6 C9 7.5(14) . . . . ?
C7 C4 N4 C2 -39.4(8) . . . . ?
C7 C4 N4 C3 140.4(6) . . . . ?
C8 C5 C9 C6 -2.5(14) . . . . ?
C8 C5 N1 C10 -63.6(8) . . . . ?
C8 C5 N1 C17 126.7(7) . . . . ?
C9 C5 C8 C7 1.7(14) . . . . ?
C9 C5 N1 C10 115.4(7) . . . . ?
C9 C5 N1 C17 -54.3(8) . . . . ?
C12 C14 C10 C13 8.7(13) . . . . ?
C12 C14 C10 N1 -179.5(7) . . . . ?
C12 C11 N2 C22 -149.4(8) . . . . ?
C12 C11 N2 C24 32.9(8) . . . . ?
C13 C15 C11 C12 10.6(12) . . . . ?
C13 C15 C11 N2 179.9(7) . . . . ?
C13 C10 N1 C5 64.6(8) . . . . ?
C13 C10 N1 C17 -125.7(7) . . . . ?
C14 C12 C11 C15 -11.7(13) . . . . ?
C14 C12 C11 N2 178.8(7) . . . . ?
C14 C10 N1 C5 -107.3(7) . . . . ?
C14 C10 N1 C17 62.4(8) . . . . ?
C15 C13 C10 C14 -9.6(13) . . . . ?
C15 C13 C10 N1 178.3(7) . . . . ?
C15 C11 N2 C22 41.2(9) . . . . ?
C15 C11 N2 C24 -136.5(6) . . . . ?
C18 C19 C16 C20 1.2(15) . . . . ?
C18 C19 C16 N6 -177.8(9) . . . . ?
C18 C17 N1 C5 151.3(8) . . . . ?
C18 C17 N1 C10 -18.3(10) . . . . ?
C19 C18 C17 C21 1.2(16) . . . . ?
C19 C18 C17 N1 179.1(10) . . . . ?
C19 C16 N6 C25 -174.3(7) . . . . ?
C19 C16 N6 C27 6.5(9) . . . . ?
C20 C21 C17 C18 -1.4(15) . . . . ?
C20 C21 C17 N1 -179.3(9) . . . . ?
C20 C16 N6 C25 6.7(8) . . . . ?
C20 C16 N6 C27 -172.5(6) . . . . ?
C21 C20 C16 C19 -1.4(14) . . . . ?
C21 C20 C16 N6 177.6(8) . . . . ?
C21 C17 N1 C5 -30.9(9) . . . . ?
C21 C17 N1 C10 159.5(7) . . . . ?
C6' C4 C7' C8' 1.2(18) . . . . ?
C6' C4 N4 C2 -155.0(7) . . . . ?
C6' C4 N4 C3 24.7(8) . . . . ?
C7' C4 C6' C9' 0.0(14) . . . . ?
C7' C4 N4 C2 25.4(10) . . . . ?
C7' C4 N4 C3 -154.9(8) . . . . ?
C8' C5 C9' C6' -3.5(14) . . . . ?
C8' C5 N1 C10 -124.2(10) . . . . ?
C8' C5 N1 C17 66.1(11) . . . . ?
C9' C5 C8' C7' 5(2) . . . . ?
C9' C5 N1 C10 54.9(8) . . . . ?
C9' C5 N1 C17 -114.8(7) . . . . ?
C12' C14' C10 C13' 2.3(14) . . . . ?
C12' C14' C10 N1 -175.9(7) . . . . ?
C12' C11 N2 C22 155.6(8) . . . . ?
C12' C11 N2 C24 -22.2(9) . . . . ?
C13' C15' C11 C12' -10.6(17) . . . . ?
C13' C15' C11 N2 177.6(10) . . . . ?
C13' C10 N1 C5 135.0(8) . . . . ?
C13' C10 N1 C17 -55.3(9) . . . . ?
C14' C12' C11 C15' 11.2(14) . . . . ?
C14' C12' C11 N2 -177.3(7) . . . . ?
C14' C10 N1 C5 -46.8(9) . . . . ?
C14' C10 N1 C17 122.9(7) . . . . ?
C15' C13' C10 C14' -2.0(17) . . . . ?
C15' C13' C10 N1 176.3(11) . . . . ?
C15' C11 N2 C22 -32.8(10) . . . . ?
C15' C11 N2 C24 149.4(8) . . . . ?
C18' C19' C16 C20' 2.7(12) . . . . ?
C18' C19' C16 N6 -178.0(8) . . . . ?
C18' C17 N1 C5 -162.9(6) . . . . ?
C18' C17 N1 C10 27.4(8) . . . . ?
C19' C18' C17 C21' -2.1(13) . . . . ?
C19' C18' C17 N1 179.0(8) . . . . ?
C19' C16 N6 C25 140.1(6) . . . . ?
C19' C16 N6 C27 -39.2(8) . . . . ?
C20' C21' C17 C18' 3.8(13) . . . . ?
C20' C21' C17 N1 -177.3(8) . . . . ?
C20' C16 N6 C25 -40.6(8) . . . . ?
C20' C16 N6 C27 140.1(6) . . . . ?
C21' C20' C16 C19' -0.9(13) . . . . ?
C21' C20' C16 N6 179.8(8) . . . . ?
C21' C17 N1 C5 18.2(8) . . . . ?
C21' C17 N1 C10 -151.4(7) . . . . ?
C10 C13 C15 C11 0.2(14) . . . . ?
C10 C13' C15' C11 6(2) . . . . ?
C11 C12 C14 C10 2.1(14) . . . . ?
C11 C12' C14' C10 -7.3(15) . . . . ?
C16 C20 C21 C17 1.5(16) . . . . ?
C16 C20' C21' C17 -2.2(15) . . . . ?
C17 C18 C19 C16 -1.1(19) . . . . ?
C17 C18' C19' C16 -1.2(15) . . . . ?
C22 C23 N3 C24 -0.7(8) . . . . ?
C22 C23 N3 Zn2 173.1(5) . . . 11_566 ?
C23 C22 N2 C11 -178.0(6) . . . . ?
C23 C22 N2 C24 0.0(8) . . . . ?
C25 C26 N7 C27 0.7(6) . . . . ?
C25 C26 N7 Zn1 -178.7(4) . . . . ?
C26 C25 N6 C16 -179.2(4) . . . . ?
C26 C25 N6 C27 0.2(6) . . . . ?
C28 C30 C31 C29 1.2(16) . . . . ?
C28 C32 C33 C29 0.0(13) . . . . ?
C28 C30' C31' C29 -1.2(14) . . . . ?
C28 C32' C33' C29 1(2) . . . . ?
C30 C28 C32 C33 4.7(12) . . . . ?
C30 C28 N9 C46 138.0(7) . . . . ?
C30 C28 N9 C48 -46.0(9) . . . . ?
C31 C29 C33 C32 -3.5(12) . . . . ?
C31 C29 N10 C35 -41.1(9) . . . . ?
C31 C29 N10 C41 131.8(7) . . . . ?
C32 C28 C30 C31 -5.2(14) . . . . ?
C32 C28 N9 C46 -36.8(7) . . . . ?
C32 C28 N9 C48 139.2(8) . . . . ?
C33 C29 C31 C30 2.9(14) . . . . ?
C33 C29 N10 C35 134.1(7) . . . . ?
C33 C29 N10 C41 -53.0(8) . . . . ?
C30' C28 C32' C33' -6.2(17) . . . . ?
C30' C28 N9 C46 -132.0(6) . . . . ?
C30' C28 N9 C48 44.0(9) . . . . ?
C31' C29 C33' C32' 4.5(18) . . . . ?
C31' C29 N10 C35 -129.5(7) . . . . ?
C31' C29 N10 C41 43.4(8) . . . . ?
C32' C28 C30' C31' 6.2(13) . . . . ?
C32' C28 N9 C46 41.1(9) . . . . ?
C32' C28 N9 C48 -142.9(9) . . . . ?
C33' C29 C31' C30' -4.1(14) . . . . ?
C33' C29 N10 C35 55.5(10) . . . . ?
C33' C29 N10 C41 -131.6(9) . . . . ?
C34 C36' C37' C35 -1.2(18) . . . . ?
C34 C38 C39 C35 0(3) . . . . ?
C34 C36 C37 C35 3(3) . . . . ?
C34 C38' C39' C35 -2.4(17) . . . . ?
C36' C34 C38 C39 -4(2) . . . . ?
C36' C34 N13 C49 154.5(8) . . . . ?
C36' C34 N13 C51 -33.6(10) . . . . ?
C37' C35 C39 C38 4(2) . . . . ?
C37' C35 N10 C29 -157.5(8) . . . . ?
C37' C35 N10 C41 29.6(10) . . . . ?
C38 C34 C36' C37' 5.0(17) . . . . ?
C38 C34 N13 C49 -34.4(12) . . . . ?
C38 C34 N13 C51 137.5(10) . . . . ?
C39 C35 C37' C36' -3.4(17) . . . . ?
C39 C35 N10 C29 28.7(11) . . . . ?
C39 C35 N10 C41 -144.2(10) . . . . ?
C36 C34 C38' C39' 9.0(17) . . . . ?
C36 C34 N13 C49 -160.3(11) . . . . ?
C36 C34 N13 C51 11.5(13) . . . . ?
C37 C35 C39' C38' -3.7(18) . . . . ?
C37 C35 N10 C29 155.1(11) . . . . ?
C37 C35 N10 C41 -17.8(13) . . . . ?
C38' C34 C36 C37 -10(3) . . . . ?
C38' C34 N13 C49 24.9(10) . . . . ?
C38' C34 N13 C51 -163.2(7) . . . . ?
C39' C35 C37 C36 4(2) . . . . ?
C39' C35 N10 C29 -29.5(10) . . . . ?
C39' C35 N10 C41 157.7(8) . . . . ?
C40 C42 C44 C41 5(3) . . . . ?
C40 C43 C45 C41 -3.0(17) . . . . ?
C40 C42' C44' C41 -6(2) . . . . ?
C41 C45' C43' C40 0.8(15) . . . . ?
C42 C40 C43 C45 3.7(16) . . . . ?
C42 C40 N11 C52 -173.3(10) . . . . ?
C42 C40 N11 C53 4.3(11) . . . . ?
C43 C40 C42 C44 -5(2) . . . . ?
C43 C40 N11 C52 9.7(10) . . . . ?
C43 C40 N11 C53 -172.7(7) . . . . ?
C44 C41 C45 C43 3.2(16) . . . . ?
C44 C41 N10 C29 71.3(11) . . . . ?
C44 C41 N10 C35 -115.6(10) . . . . ?
C45 C41 C44 C42 -4(2) . . . . ?
C45 C41 N10 C29 -111.5(8) . . . . ?
C45 C41 N10 C35 61.6(9) . . . . ?
C45' C41 C44' C42' -3.2(18) . . . . ?
C45' C41 N10 C29 -61.7(8) . . . . ?
C45' C41 N10 C35 111.4(8) . . . . ?
C43' C40 C42' C44' 11.8(17) . . . . ?
C43' C40 N11 C52 -41.9(9) . . . . ?
C43' C40 N11 C53 135.7(7) . . . . ?
C42' C40 C43' C45' -9.2(14) . . . . ?
C42' C40 N11 C52 147.1(9) . . . . ?
C42' C40 N11 C53 -35.3(9) . . . . ?
C44' C41 C45' C43' 5.6(15) . . . . ?
C44' C41 N10 C29 115.8(9) . . . . ?
C44' C41 N10 C35 -71.1(9) . . . . ?
C47 C48 N9 C28 -179.3(6) . . . . ?
C47 C48 N9 C46 -2.6(9) . . . . ?
C48 C47 N8 C46 -0.2(9) . . . . ?
C48 C47 N8 Zn1 169.7(6) . . . . ?
C49 C50 N14 C51 0.7(6) . . . . ?
C49 C50 N14 Zn2 -163.7(4) . . . . ?
C50 C49 N13 C34 172.3(5) . . . . ?
C50 C49 N13 C51 -0.8(6) . . . . ?
C52 C54 N12 C53 0.4(9) . . . . ?
C52 C54 N12 Zn2 -162.9(6) . . . 15_556 ?
C54 C52 N11 C40 180.0(6) . . . . ?
C54 C52 N11 C53 2.0(9) . . . . ?
N1 C5 C8 C7 -179.4(7) . . . . ?
N1 C5 C9 C6 178.6(8) . . . . ?
N1 C5 C8' C7' -175.9(13) . . . . ?
N1 C5 C9' C6' 177.3(7) . . . . ?
N2 C22 C23 N3 0.4(9) . . . . ?
N2 C24 N3 C23 0.7(6) . . . . ?
N2 C24 N3 Zn2 -173.0(3) . . . 11_566 ?
N3 C24 N2 C11 177.6(4) . . . . ?
N3 C24 N2 C22 -0.5(6) . . . . ?
N4 C3 N5 C1 0.6(5) . . . . ?
N4 C3 N5 Zn1 161.1(3) . . . 9_564 ?
N4 C4 C6 C9 -177.9(8) . . . . ?
N4 C4 C7 C8 177.3(7) . . . . ?
N4 C4 C6' C9' -179.5(7) . . . . ?
N4 C4 C7' C8' -179.2(11) . . . . ?
N5 C1 C2 N4 -0.4(8) . . . . ?
N5 C3 N4 C2 -0.9(5) . . . . ?
N5 C3 N4 C4 179.4(4) . . . . ?
N6 C25 C26 N7 -0.6(6) . . . . ?
N6 C27 N7 C26 -0.6(5) . . . . ?
N6 C27 N7 Zn1 178.7(3) . . . . ?
N7 C27 N6 C16 179.7(4) . . . . ?
N7 C27 N6 C25 0.3(5) . . . . ?
N8 C46 N9 C28 179.4(4) . . . . ?
N8 C46 N9 C48 2.6(6) . . . . ?
N8 C47 C48 N9 1.8(11) . . . . ?
N9 C28 C30 C31 -179.7(8) . . . . ?
N9 C28 C32 C33 179.2(7) . . . . ?
N9 C28 C30' C31' 179.6(7) . . . . ?
N9 C28 C32' C33' -179.5(10) . . . . ?
N9 C46 N8 C47 -1.5(6) . . . . ?
N9 C46 N8 Zn1 -171.7(3) . . . . ?
N10 C29 C31 C30 178.5(9) . . . . ?
N10 C29 C33 C32 -179.1(7) . . . . ?
N10 C29 C31' C30' -179.1(8) . . . . ?
N10 C29 C33' C32' 179.4(10) . . . . ?
N10 C35 C37' C36' -177.3(9) . . . . ?
N10 C35 C39 C38 178.0(13) . . . . ?
N10 C35 C37 C36 179.2(15) . . . . ?
N10 C35 C39' C38' -179.2(9) . . . . ?
N10 C41 C44 C42 173.1(13) . . . . ?
N10 C41 C45 C43 -174.3(9) . . . . ?
N10 C41 C45' C43' -177.0(8) . . . . ?
N10 C41 C44' C42' 179.4(10) . . . . ?
N11 C40 C42 C44 178.4(12) . . . . ?
N11 C40 C43 C45 -179.3(9) . . . . ?
N11 C40 C43' C45' 179.5(8) . . . . ?
N11 C40 C42' C44' -176.7(11) . . . . ?
N11 C52 C54 N12 -1.5(10) . . . . ?
N11 C53 N12 C54 0.9(7) . . . . ?
N11 C53 N12 Zn2 164.3(3) . . . 15_556 ?
N12 C53 N11 C40 -179.8(4) . . . . ?
N12 C53 N11 C52 -1.8(7) . . . . ?
N13 C34 C36' C37' 176.2(9) . . . . ?
N13 C34 C38 C39 -175.5(12) . . . . ?
N13 C34 C36 C37 175.5(16) . . . . ?
N13 C34 C38' C39' -176.3(9) . . . . ?
N13 C49 C50 N14 0.1(6) . . . . ?
N13 C51 N14 C50 -1.2(7) . . . . ?
N13 C51 N14 Zn2 164.6(4) . . . . ?
N14 C51 N13 C34 -172.0(5) . . . . ?
N14 C51 N13 C49 1.2(7) . . . . ?

loop_
_platon_squeeze_void_nr
_platon_squeeze_void_average_x
_platon_squeeze_void_average_y
_platon_squeeze_void_average_z
_platon_squeeze_void_volume
_platon_squeeze_void_count_electrons
_platon_squeeze_void_content
1 0.000 0.000 0.000 3097 790 '9 CH3CN,60 H2O'
2 0.333 0.667 0.667 3088 791 '9 CH3CN,60 H2O'
3 0.667 0.333 0.333 3090 791 '3 CH3CN,72 H2O'
